data_4124239
loop_
_publ_author_name
'Stevenson, Laura C.'
'Mellino, Simona'
'Clot, Eric'
'Mountford, Philip'

_publ_section_title
;
 Reactions of Titanium Hydrazides with Silanes and Boranes: N-N Bond
 Cleavage and N Atom Functionalization.
;
_journal_issue 32
_journal_name_full 'Journal of the American Chemical Society'
_journal_page_first 10140
_journal_page_last 10143
_journal_paper_doi 10.1021/jacs.5b06627
_journal_volume 137
_journal_year 2015
_chemical_formula_moiety 'C35 H47 N5 Si1 Ti1'
_chemical_formula_sum 'C35 H47 N5 Si Ti'
_chemical_formula_weight 613.78
_chemical_name_systematic
;
Ti(N2iPrN){N(H)SiHPh2}(NPh2)
;
_space_group_IT_number 14
_symmetry_cell_setting monoclinic
_symmetry_space_group_name_Hall '-P 2ybc'
_symmetry_space_group_name_H-M 'P 1 21/c 1'
_atom_sites_solution_hydrogens difmap
_atom_sites_solution_primary direct
_cell_angle_alpha 90
_cell_angle_beta 105.3942(6)
_cell_angle_gamma 90
_cell_formula_units_Z 4
_cell_length_a 15.97780(10)
_cell_length_b 10.32070(10)
_cell_length_c 21.42710(10)
_cell_measurement_reflns_used 39963
_cell_measurement_temperature 150
_cell_measurement_theta_max 76
_cell_measurement_theta_min 4
_cell_volume 3406.60(4)
_computing_cell_refinement 'CrysAlis, (Oxford Diffraction, 2002)'
_computing_data_collection 'SuperNova, (Oxford Diffraction, 2010)'
_computing_data_reduction 'CrysAlis, (Oxford Diffraction, 2002)'
_computing_molecular_graphics 'CAMERON (Watkin et al., 1996)'
_computing_publication_material 'CRYSTALS (Betteridge et al., 2003)'
_computing_structure_refinement 'CRYSTALS (Betteridge et al., 2003)'
_computing_structure_solution 'SIR92 (Altomare et al., 1994)'
_diffrn_ambient_temperature 150
_diffrn_measured_fraction_theta_full 0.998
_diffrn_measured_fraction_theta_max 0.998
_diffrn_measurement_device Area
_diffrn_measurement_device_type 'Oxford Diffraction SuperNova'
_diffrn_measurement_method \w
_diffrn_radiation_monochromator graphite
_diffrn_radiation_type 'Cu K\a'
_diffrn_radiation_wavelength 1.54180
_diffrn_reflns_av_R_equivalents 0.031
_diffrn_reflns_limit_h_max 20
_diffrn_reflns_limit_h_min -20
_diffrn_reflns_limit_k_max 12
_diffrn_reflns_limit_k_min -12
_diffrn_reflns_limit_l_max 26
_diffrn_reflns_limit_l_min -26
_diffrn_reflns_number 76993
_diffrn_reflns_theta_full 76.122
_diffrn_reflns_theta_max 76.122
_diffrn_reflns_theta_min 4.280
_diffrn_standards_number 0
_exptl_absorpt_coefficient_mu 2.690
_exptl_absorpt_correction_T_max 0.81
_exptl_absorpt_correction_T_min 0.56
_exptl_absorpt_correction_type multi-scan
_exptl_absorpt_process_details 'CrysAlis, (Oxford Diffraction, 2002)'
_exptl_crystal_colour yellow
_exptl_crystal_density_diffrn 1.197
_exptl_crystal_density_method 'not measured'
_exptl_crystal_description block
_exptl_crystal_F_000 1312
_exptl_crystal_size_max 0.180
_exptl_crystal_size_mid 0.12
_exptl_crystal_size_min 0.08
_refine_diff_density_max 0.34
_refine_diff_density_min -0.29
_refine_ls_extinction_method None
_refine_ls_goodness_of_fit_ref 1.0535
_refine_ls_hydrogen_treatment mixed
_refine_ls_matrix_type full
_refine_ls_number_parameters 387
_refine_ls_number_reflns 6507
_refine_ls_number_restraints 0
_refine_ls_R_factor_all 0.0347
_refine_ls_R_factor_gt 0.0328
_refine_ls_shift/su_max 0.0016122
_refine_ls_shift/su_mean 0.0000664
_refine_ls_structure_factor_coef F
_refine_ls_weighting_details
;
 Method, part 1, Chebychev polynomial, (Watkin, 1994, Prince, 1982) 
 [weight] = 1.0/[A~0~*T~0~(x)+A~1~*T~1~(x) ... +A~n-1~]*T~n-1~(x)] 
 where A~i~ are the Chebychev coefficients listed below and x= Fcalc/Fmax 
 Method = Robust Weighting (Prince, 1982) 
 W = [weight] * [1-(deltaF/6*sigmaF)^2^]^2^ 
 A~i~ are: 
 2.43 -9.90 -1.68 -3.40 -2.55 
;
_refine_ls_weighting_scheme calc
_refine_ls_wR_factor_all 0.0228
_refine_ls_wR_factor_gt 0.0226
_refine_ls_wR_factor_ref 0.0224
_reflns_limit_h_max 19
_reflns_limit_h_min -20
_reflns_limit_k_max 12
_reflns_limit_k_min 0
_reflns_limit_l_max 26
_reflns_limit_l_min 0
_reflns_number_gt 6670
_reflns_number_total 7086
_reflns_threshold_expression I>2.0\s(I)
_oxford_diffrn_Wilson_B_factor 1.88
_oxford_diffrn_Wilson_scale 0.08
_oxford_refine_ls_r_factor_ref 0.0318
_oxford_refine_ls_scale 3.588(2)
_oxford_reflns_number_all 7059
_oxford_reflns_threshold_expression_ref I>3.0\s(I)
_cod_data_source_file ja5b06627_si_003.cif
_cod_data_source_block COMPOUND_2
_cod_depositor_comments 'Adding full bibliography for 4124239--4124243.cif.'
_cod_original_sg_symbol_H-M 'P 1 21/c 1 '
_cod_original_formula_sum 'C35 H47 N5 Si1 Ti1'
_cod_database_code 4124239

loop_
_symmetry_equiv_pos_as_xyz
x,y,z
-x,-y,-z
-x,y+1/2,-z+1/2
x,-y+1/2,z+1/2

loop_
_atom_site_label
_atom_site_type_symbol
_atom_site_fract_x
_atom_site_fract_y
_atom_site_fract_z
_atom_site_U_iso_or_equiv
_atom_site_occupancy
_atom_site_adp_type
_atom_site_refinement_flags_posn
Ti1 Ti 0.304075(11) 0.850410(17) 0.323702(8) 0.0181 1.0000 Uani .
N1 N 0.18084(6) 0.83869(9) 0.28390(4) 0.0240 1.0000 Uani .
N2 N 0.32720(6) 1.02429(8) 0.28927(4) 0.0234 1.0000 Uani .
N3 N 0.44750(6) 0.82018(9) 0.37544(5) 0.0290 1.0000 Uani .
N4 N 0.33337(6) 0.69132(9) 0.28498(4) 0.0238 1.0000 Uani .
N5 N 0.30544(6) 0.85459(10) 0.41451(4) 0.0288 1.0000 Uani .
Si1 Si 0.096337(18) 0.94690(3) 0.262567(14) 0.0226 1.0000 Uani .
C1 C 0.02466(7) 0.93131(11) 0.31878(5) 0.0258 1.0000 Uani .
C2 C 0.00688(8) 1.03577(12) 0.35449(6) 0.0359 1.0000 Uani .
C3 C -0.03875(10) 1.01860(15) 0.40105(7) 0.0472 1.0000 Uani .
C4 C -0.06724(9) 0.89777(15) 0.41241(7) 0.0453 1.0000 Uani .
C5 C -0.05146(9) 0.79258(13) 0.37742(7) 0.0405 1.0000 Uani .
C6 C -0.00626(8) 0.80954(12) 0.33104(6) 0.0321 1.0000 Uani .
C7 C 0.03164(7) 0.91648(11) 0.17709(5) 0.0271 1.0000 Uani .
C8 C -0.05813(8) 0.90074(13) 0.16009(6) 0.0345 1.0000 Uani .
C9 C -0.10443(9) 0.87728(15) 0.09643(7) 0.0446 1.0000 Uani .
C10 C -0.06155(10) 0.86906(15) 0.04856(6) 0.0477 1.0000 Uani .
C11 C 0.02754(10) 0.88374(15) 0.06426(6) 0.0464 1.0000 Uani .
C12 C 0.07379(8) 0.90707(13) 0.12783(6) 0.0365 1.0000 Uani .
C13 C 0.35502(7) 1.13168(10) 0.33089(5) 0.0263 1.0000 Uani .
C14 C 0.31438(8) 1.16266(12) 0.37897(6) 0.0335 1.0000 Uani .
C15 C 0.34781(10) 1.25921(13) 0.42395(7) 0.0441 1.0000 Uani .
C16 C 0.42147(10) 1.32761(13) 0.42098(7) 0.0479 1.0000 Uani .
C17 C 0.46045(9) 1.30059(12) 0.37257(7) 0.0436 1.0000 Uani .
C18 C 0.42790(8) 1.20439(11) 0.32757(6) 0.0338 1.0000 Uani .
C19 C 0.31675(6) 1.04474(11) 0.22256(5) 0.0242 1.0000 Uani .
C20 C 0.28670(8) 1.16325(12) 0.19254(6) 0.0324 1.0000 Uani .
C21 C 0.27152(8) 1.17738(13) 0.12605(6) 0.0391 1.0000 Uani .
C22 C 0.28494(8) 1.07611(14) 0.08772(6) 0.0388 1.0000 Uani .
C23 C 0.31482(8) 0.95910(14) 0.11670(6) 0.0366 1.0000 Uani .
C24 C 0.33139(8) 0.94364(12) 0.18331(5) 0.0304 1.0000 Uani .
C25 C 0.51064(7) 0.87125(12) 0.34266(7) 0.0363 1.0000 Uani .
C26 C 0.45386(8) 0.67788(12) 0.38042(6) 0.0366 1.0000 Uani .
C27 C 0.41353(8) 0.62099(11) 0.31449(6) 0.0339 1.0000 Uani .
C28 C 0.46062(8) 0.88252(14) 0.43940(6) 0.0382 1.0000 Uani .
C29 C 0.38523(8) 0.85004(15) 0.46661(6) 0.0410 1.0000 Uani .
C30 C 0.27456(7) 0.61884(11) 0.23133(5) 0.0287 1.0000 Uani .
C31 C 0.22842(9) 0.50992(12) 0.25733(6) 0.0382 1.0000 Uani .
C32 C 0.32057(10) 0.56413(14) 0.18304(7) 0.0437 1.0000 Uani .
C33 C 0.22628(9) 0.83325(17) 0.43679(6) 0.0459 1.0000 Uani .
C34 C 0.22341(14) 0.9116(3) 0.49561(9) 0.0881 1.0000 Uani .
C35 C 0.21274(13) 0.6885(2) 0.44691(9) 0.0765 1.0000 Uani .
H1 H 0.1638(10) 0.7622(16) 0.2818(8) 0.044(4) 1.0000 Uiso .
H2 H 0.1291(8) 1.0709(14) 0.2686(6) 0.033(3) 1.0000 Uiso .
H21 H 0.0263 1.1210 0.3466 0.0444 1.0000 Uiso R
H31 H -0.0506 1.0916 0.4251 0.0571 1.0000 Uiso R
H41 H -0.0974 0.8854 0.4450 0.0552 1.0000 Uiso R
H51 H -0.0717 0.7084 0.3854 0.0495 1.0000 Uiso R
H61 H 0.0044 0.7362 0.3067 0.0403 1.0000 Uiso R
H81 H -0.0883 0.9055 0.1932 0.0427 1.0000 Uiso R
H91 H -0.1666 0.8665 0.0858 0.0548 1.0000 Uiso R
H101 H -0.0931 0.8527 0.0045 0.0581 1.0000 Uiso R
H111 H 0.0577 0.8778 0.0313 0.0557 1.0000 Uiso R
H121 H 0.1355 0.9172 0.1381 0.0453 1.0000 Uiso R
H141 H 0.2630 1.1160 0.3814 0.0415 1.0000 Uiso R
H151 H 0.3190 1.2789 0.4572 0.0550 1.0000 Uiso R
H161 H 0.4452 1.3934 0.4523 0.0577 1.0000 Uiso R
H171 H 0.5110 1.3484 0.3699 0.0542 1.0000 Uiso R
H181 H 0.4555 1.1868 0.2936 0.0428 1.0000 Uiso R
H201 H 0.2769 1.2345 0.2183 0.0403 1.0000 Uiso R
H211 H 0.2513 1.2593 0.1067 0.0479 1.0000 Uiso R
H221 H 0.2733 1.0870 0.0418 0.0481 1.0000 Uiso R
H231 H 0.3242 0.8878 0.0905 0.0453 1.0000 Uiso R
H241 H 0.3540 0.8627 0.2029 0.0380 1.0000 Uiso R
H251 H 0.5679 0.8492 0.3661 0.0465 1.0000 Uiso R
H252 H 0.5056 0.9632 0.3390 0.0465 1.0000 Uiso R
H253 H 0.4992 0.8353 0.3000 0.0465 1.0000 Uiso R
H261 H 0.5133 0.6520 0.3957 0.0456 1.0000 Uiso R
H262 H 0.4236 0.6473 0.4108 0.0456 1.0000 Uiso R
H271 H 0.4012 0.5310 0.3183 0.0428 1.0000 Uiso R
H272 H 0.4531 0.6287 0.2882 0.0428 1.0000 Uiso R
H281 H 0.5139 0.8535 0.4677 0.0476 1.0000 Uiso R
H282 H 0.4640 0.9748 0.4345 0.0476 1.0000 Uiso R
H291 H 0.3817 0.9098 0.5000 0.0521 1.0000 Uiso R
H292 H 0.3925 0.7646 0.4852 0.0521 1.0000 Uiso R
H301 H 0.2308 0.6782 0.2082 0.0362 1.0000 Uiso R
H311 H 0.2700 0.4475 0.2789 0.0486 1.0000 Uiso R
H312 H 0.1992 0.5438 0.2871 0.0486 1.0000 Uiso R
H313 H 0.1872 0.4688 0.2226 0.0486 1.0000 Uiso R
H321 H 0.3494 0.6327 0.1665 0.0557 1.0000 Uiso R
H322 H 0.2804 0.5238 0.1477 0.0557 1.0000 Uiso R
H323 H 0.3633 0.5025 0.2039 0.0557 1.0000 Uiso R
H331 H 0.1780 0.8611 0.4019 0.0579 1.0000 Uiso R
H341 H 0.2310 1.0029 0.4877 0.1122 1.0000 Uiso R
H342 H 0.2679 0.8861 0.5320 0.1122 1.0000 Uiso R
H343 H 0.1684 0.9027 0.5050 0.1122 1.0000 Uiso R
H351 H 0.1579 0.6721 0.4549 0.0925 1.0000 Uiso R
H352 H 0.2146 0.6395 0.4084 0.0925 1.0000 Uiso R
H353 H 0.2575 0.6556 0.4819 0.0925 1.0000 Uiso R

loop_
_atom_site_aniso_label
_atom_site_aniso_U_11
_atom_site_aniso_U_22
_atom_site_aniso_U_33
_atom_site_aniso_U_23
_atom_site_aniso_U_13
_atom_site_aniso_U_12
Ti1 0.01725(9) 0.01903(9) 0.01762(9) 0.00196(6) 0.00402(7) 0.00026(6)
N1 0.0210(4) 0.0238(5) 0.0269(4) 0.0007(4) 0.0059(3) 0.0002(3)
N2 0.0240(4) 0.0213(4) 0.0256(4) 0.0020(3) 0.0078(3) -0.0001(3)
N3 0.0213(4) 0.0287(5) 0.0340(5) 0.0062(4) 0.0020(4) -0.0009(4)
N4 0.0220(4) 0.0216(4) 0.0279(4) 0.0012(3) 0.0066(3) 0.0019(3)
N5 0.0288(5) 0.0367(5) 0.0197(4) 0.0016(4) 0.0045(4) -0.0024(4)
Si1 0.01971(13) 0.02195(13) 0.02597(14) -0.00007(11) 0.00558(10) 0.00080(10)
C1 0.0208(5) 0.0277(5) 0.0284(5) -0.0031(4) 0.0053(4) 0.0010(4)
C2 0.0380(6) 0.0290(6) 0.0433(7) -0.0081(5) 0.0158(5) -0.0023(5)
C3 0.0538(8) 0.0455(8) 0.0499(8) -0.0173(6) 0.0272(7) -0.0018(6)
C4 0.0459(8) 0.0561(9) 0.0413(7) -0.0039(6) 0.0245(6) -0.0037(6)
C5 0.0400(7) 0.0377(7) 0.0482(8) 0.0027(6) 0.0196(6) -0.0053(5)
C6 0.0312(6) 0.0282(6) 0.0395(6) -0.0055(5) 0.0138(5) -0.0019(5)
C7 0.0256(5) 0.0262(5) 0.0285(5) 0.0018(4) 0.0052(4) 0.0054(4)
C8 0.0254(5) 0.0419(7) 0.0344(6) -0.0038(5) 0.0051(5) 0.0071(5)
C9 0.0302(6) 0.0536(8) 0.0423(7) -0.0058(6) -0.0040(5) 0.0071(6)
C10 0.0510(8) 0.0537(8) 0.0296(6) -0.0057(6) -0.0048(6) 0.0110(7)
C11 0.0529(8) 0.0582(9) 0.0298(6) 0.0035(6) 0.0138(6) 0.0137(7)
C12 0.0312(6) 0.0473(7) 0.0320(6) 0.0059(5) 0.0099(5) 0.0064(5)
C13 0.0261(5) 0.0208(5) 0.0293(5) 0.0021(4) 0.0026(4) 0.0029(4)
C14 0.0345(6) 0.0304(6) 0.0338(6) -0.0028(5) 0.0058(5) 0.0049(5)
C15 0.0570(9) 0.0347(7) 0.0352(7) -0.0061(5) 0.0029(6) 0.0124(6)
C16 0.0586(9) 0.0254(6) 0.0423(7) -0.0036(5) -0.0169(6) 0.0020(6)
C17 0.0386(7) 0.0267(6) 0.0521(8) 0.0077(6) -0.0110(6) -0.0049(5)
C18 0.0299(6) 0.0259(6) 0.0420(7) 0.0065(5) 0.0033(5) -0.0010(5)
C19 0.0198(5) 0.0260(5) 0.0268(5) 0.0045(4) 0.0064(4) -0.0016(4)
C20 0.0319(6) 0.0272(6) 0.0357(6) 0.0060(5) 0.0046(5) 0.0016(5)
C21 0.0349(6) 0.0381(7) 0.0393(7) 0.0175(6) 0.0011(5) -0.0007(5)
C22 0.0322(6) 0.0560(8) 0.0266(6) 0.0116(6) 0.0050(5) -0.0021(6)
C23 0.0369(6) 0.0460(7) 0.0283(6) 0.0013(5) 0.0113(5) 0.0033(5)
C24 0.0320(6) 0.0320(6) 0.0287(5) 0.0048(5) 0.0108(4) 0.0045(5)
C25 0.0213(5) 0.0349(6) 0.0524(7) 0.0086(6) 0.0090(5) 0.0004(5)
C26 0.0265(6) 0.0304(6) 0.0467(7) 0.0130(5) -0.0011(5) 0.0040(5)
C27 0.0271(6) 0.0244(6) 0.0488(7) 0.0047(5) 0.0079(5) 0.0070(4)
C28 0.0294(6) 0.0453(7) 0.0318(6) 0.0023(5) -0.0061(5) -0.0054(5)
C29 0.0393(7) 0.0548(8) 0.0230(6) 0.0010(5) -0.0020(5) -0.0070(6)
C30 0.0308(6) 0.0268(5) 0.0289(5) -0.0048(4) 0.0089(4) 0.0013(4)
C31 0.0389(7) 0.0314(6) 0.0463(7) -0.0099(5) 0.0148(5) -0.0086(5)
C32 0.0543(8) 0.0420(7) 0.0407(7) -0.0083(6) 0.0231(6) 0.0036(6)
C33 0.0382(7) 0.0783(10) 0.0243(6) 0.0041(6) 0.0137(5) -0.0032(7)
C34 0.0793(13) 0.145(2) 0.0508(10) -0.0237(12) 0.0369(10) 0.0026(14)
C35 0.0753(12) 0.1016(16) 0.0554(10) 0.0209(10) 0.0222(9) -0.0378(11)

loop_
_atom_type_symbol
_atom_type_scat_dispersion_real
_atom_type_scat_dispersion_imag
_atom_type_scat_Cromer_Mann_a1
_atom_type_scat_Cromer_Mann_b1
_atom_type_scat_Cromer_Mann_a2
_atom_type_scat_Cromer_Mann_b2
_atom_type_scat_Cromer_Mann_a3
_atom_type_scat_Cromer_Mann_b3
_atom_type_scat_Cromer_Mann_a4
_atom_type_scat_Cromer_Mann_b4
_atom_type_scat_Cromer_Mann_c
_atom_type_scat_source
Ti 0.2191 1.8069 9.7595 7.8508 7.3558 0.5000 1.6991 35.6338 1.9021 116.1050 1.2807 'International Tables Vol C 4.2.6.8 and 6.1.1.4'
N 0.0311 0.0180 12.2126 0.0057 3.1322 9.8933 2.0125 28.9975 1.1663 0.5826 -11.5290 'International Tables Vol C 4.2.6.8 and 6.1.1.4'
Si 0.2541 0.3302 6.2915 2.4386 3.0353 32.3337 1.9891 0.6785 1.5410 81.6937 1.1407 'International Tables Vol C 4.2.6.8 and 6.1.1.4'
C 0.0181 0.0091 2.3100 20.8439 1.0200 10.2075 1.5886 0.5687 0.8650 51.6512 0.2156 'International Tables Vol C 4.2.6.8 and 6.1.1.4'
H 0.0000 0.0000 0.4930 10.5109 0.3229 26.1257 0.1402 3.1424 0.0408 57.7998 0.0030 'International Tables Vol C 4.2.6.8 and 6.1.1.4'

loop_
_geom_angle_atom_site_label_1
_geom_angle_atom_site_label_2
_geom_angle_atom_site_label_3
_geom_angle
_geom_angle_publ_flag
N1 Ti1 N2 99.15(4) yes
N1 Ti1 N3 168.21(4) yes
N2 Ti1 N3 92.38(4) yes
N1 Ti1 N4 95.22(4) yes
N2 Ti1 N4 120.43(4) yes
N3 Ti1 N4 76.63(4) yes
N1 Ti1 N5 100.54(4) yes
N2 Ti1 N5 113.19(4) yes
N3 Ti1 N5 76.93(4) yes
N4 Ti1 N5 120.32(4) yes
Ti1 N1 Si1 135.57(6) yes
Ti1 N1 H1 111.3(11) no
Si1 N1 H1 112.3(11) no
Ti1 N2 C13 121.60(7) yes
Ti1 N2 C19 121.43(7) yes
C13 N2 C19 116.97(9) yes
Ti1 N3 C25 116.46(7) yes
Ti1 N3 C26 102.24(7) yes
C25 N3 C26 110.40(10) yes
Ti1 N3 C28 105.51(7) yes
C25 N3 C28 109.90(10) yes
C26 N3 C28 112.12(10) yes
Ti1 N4 C27 121.01(7) yes
Ti1 N4 C30 125.52(7) yes
C27 N4 C30 112.81(9) yes
Ti1 N5 C29 122.88(8) yes
Ti1 N5 C33 122.43(7) yes
C29 N5 C33 113.37(9) yes
N1 Si1 C1 110.12(5) yes
N1 Si1 C7 109.98(5) yes
C1 Si1 C7 109.91(5) yes
N1 Si1 H2 109.1(6) no
C1 Si1 H2 107.6(5) no
C7 Si1 H2 110.1(5) no
Si1 C1 C2 122.27(9) yes
Si1 C1 C6 120.20(8) yes
C2 C1 C6 117.24(10) yes
C1 C2 C3 121.04(12) yes
C1 C2 H21 119.3 no
C3 C2 H21 119.7 no
C2 C3 C4 120.26(12) yes
C2 C3 H31 120.0 no
C4 C3 H31 119.7 no
C3 C4 C5 120.12(12) yes
C3 C4 H41 120.4 no
C5 C4 H41 119.5 no
C4 C5 C6 119.70(12) yes
C4 C5 H51 119.8 no
C6 C5 H51 120.5 no
C1 C6 C5 121.64(11) yes
C1 C6 H61 118.9 no
C5 C6 H61 119.4 no
Si1 C7 C8 122.51(9) yes
Si1 C7 C12 119.86(9) yes
C8 C7 C12 117.63(11) yes
C7 C8 C9 121.33(12) yes
C7 C8 H81 119.0 no
C9 C8 H81 119.6 no
C8 C9 C10 120.05(12) yes
C8 C9 H91 119.9 no
C10 C9 H91 120.1 no
C9 C10 C11 119.70(12) yes
C9 C10 H101 120.5 no
C11 C10 H101 119.8 no
C10 C11 C12 120.27(13) yes
C10 C11 H111 120.1 no
C12 C11 H111 119.6 no
C7 C12 C11 121.02(12) yes
C7 C12 H121 119.5 no
C11 C12 H121 119.5 no
N2 C13 C14 120.98(10) yes
N2 C13 C18 120.80(10) yes
C14 C13 C18 118.09(11) yes
C13 C14 C15 120.56(12) yes
C13 C14 H141 119.7 no
C15 C14 H141 119.7 no
C14 C15 C16 120.46(13) yes
C14 C15 H151 119.4 no
C16 C15 H151 120.1 no
C15 C16 C17 119.44(12) yes
C15 C16 H161 120.7 no
C17 C16 H161 119.9 no
C16 C17 C18 120.64(13) yes
C16 C17 H171 119.9 no
C18 C17 H171 119.5 no
C13 C18 C17 120.75(13) yes
C13 C18 H181 119.3 no
C17 C18 H181 119.9 no
N2 C19 C20 121.88(10) yes
N2 C19 C24 120.28(10) yes
C20 C19 C24 117.74(10) yes
C19 C20 C21 120.43(12) yes
C19 C20 H201 119.5 no
C21 C20 H201 120.1 no
C20 C21 C22 121.24(12) yes
C20 C21 H211 118.9 no
C22 C21 H211 119.9 no
C21 C22 C23 118.90(11) yes
C21 C22 H221 120.3 no
C23 C22 H221 120.8 no
C22 C23 C24 120.66(12) yes
C22 C23 H231 119.7 no
C24 C23 H231 119.7 no
C19 C24 C23 121.01(11) yes
C19 C24 H241 119.3 no
C23 C24 H241 119.7 no
N3 C25 H251 110.4 no
N3 C25 H252 110.0 no
H251 C25 H252 109.4 no
N3 C25 H253 109.6 no
H251 C25 H253 109.1 no
H252 C25 H253 108.5 no
N3 C26 C27 108.43(10) yes
N3 C26 H261 110.2 no
C27 C26 H261 110.5 no
N3 C26 H262 109.8 no
C27 C26 H262 109.9 no
H261 C26 H262 107.9 no
C26 C27 N4 108.63(9) yes
C26 C27 H271 110.1 no
N4 C27 H271 110.0 no
C26 C27 H272 109.6 no
N4 C27 H272 110.1 no
H271 C27 H272 108.4 no
N3 C28 C29 109.30(10) yes
N3 C28 H281 109.7 no
C29 C28 H281 110.7 no
N3 C28 H282 109.2 no
C29 C28 H282 109.6 no
H281 C28 H282 108.3 no
C28 C29 N5 108.84(10) yes
C28 C29 H291 110.9 no
N5 C29 H291 109.8 no
C28 C29 H292 110.0 no
N5 C29 H292 109.4 no
H291 C29 H292 107.8 no
N4 C30 C31 110.91(9) yes
N4 C30 C32 113.11(10) yes
C31 C30 C32 109.91(10) yes
N4 C30 H301 107.7 no
C31 C30 H301 107.5 no
C32 C30 H301 107.5 no
C30 C31 H311 109.4 no
C30 C31 H312 110.1 no
H311 C31 H312 109.1 no
C30 C31 H313 110.1 no
H311 C31 H313 109.0 no
H312 C31 H313 109.1 no
C30 C32 H321 110.0 no
C30 C32 H322 111.0 no
H321 C32 H322 108.4 no
C30 C32 H323 110.0 no
H321 C32 H323 108.1 no
H322 C32 H323 109.2 no
N5 C33 C34 114.03(13) yes
N5 C33 C35 110.78(13) yes
C34 C33 C35 111.58(15) yes
N5 C33 H331 106.3 no
C34 C33 H331 107.0 no
C35 C33 H331 106.6 no
C33 C34 H341 109.9 no
C33 C34 H342 111.0 no
H341 C34 H342 108.3 no
C33 C34 H343 110.9 no
H341 C34 H343 107.2 no
H342 C34 H343 109.5 no
C33 C35 H351 111.7 no
C33 C35 H352 110.4 no
H351 C35 H352 107.3 no
C33 C35 H353 110.8 no
H351 C35 H353 109.3 no
H352 C35 H353 107.3 no

loop_
_geom_bond_atom_site_label_1
_geom_bond_atom_site_label_2
_geom_bond_distance
_geom_bond_publ_flag
Ti1 N1 1.9307(9) yes
Ti1 N2 2.0115(9) yes
Ti1 N3 2.2867(9) yes
Ti1 N4 1.9518(9) yes
Ti1 N5 1.9405(9) yes
N1 Si1 1.7180(9) yes
N1 H1 0.833(16) no
N2 C13 1.4181(14) yes
N2 C19 1.4102(13) yes
N3 C25 1.4715(14) yes
N3 C26 1.4741(15) yes
N3 C28 1.4777(16) yes
N4 C27 1.4619(14) yes
N4 C30 1.4800(14) yes
N5 C29 1.4554(15) yes
N5 C33 1.4822(15) yes
Si1 C1 1.8764(11) yes
Si1 C7 1.8753(11) yes
Si1 H2 1.376(14) no
C1 C2 1.3942(16) yes
C1 C6 1.4004(16) yes
C2 C3 1.3944(18) yes
C2 H21 0.962 no
C3 C4 1.371(2) yes
C3 H31 0.960 no
C4 C5 1.380(2) yes
C4 H41 0.956 no
C5 C6 1.3860(17) yes
C5 H51 0.959 no
C6 H61 0.960 no
C7 C8 1.3925(16) yes
C7 C12 1.3980(16) yes
C8 C9 1.3896(17) yes
C8 H81 0.960 no
C9 C10 1.379(2) yes
C9 H91 0.965 no
C10 C11 1.381(2) yes
C10 H101 0.960 no
C11 C12 1.3875(18) yes
C11 H111 0.957 no
C12 H121 0.956 no
C13 C14 1.3930(16) yes
C13 C18 1.4030(16) yes
C14 C15 1.3906(17) yes
C14 H141 0.966 no
C15 C16 1.388(2) yes
C15 H151 0.968 no
C16 C17 1.373(2) yes
C16 H161 0.959 no
C17 C18 1.3855(18) yes
C17 H171 0.962 no
C18 H181 0.963 no
C19 C20 1.4058(15) yes
C19 C24 1.3983(16) yes
C20 C21 1.3878(18) yes
C20 H201 0.958 no
C21 C22 1.381(2) yes
C21 H211 0.959 no
C22 C23 1.3836(19) yes
C22 H221 0.959 no
C23 C24 1.3900(16) yes
C23 H231 0.961 no
C24 H241 0.962 no
C25 H251 0.947 no
C25 H252 0.954 no
C25 H253 0.958 no
C26 C27 1.5074(18) yes
C26 H261 0.957 no
C26 H262 0.961 no
C27 H271 0.958 no
C27 H272 0.956 no
C28 C29 1.5087(18) yes
C28 H281 0.953 no
C28 H282 0.961 no
C29 H291 0.957 no
C29 H292 0.962 no
C30 C31 1.5282(16) yes
C30 C32 1.5277(15) yes
C30 H301 0.963 no
C31 H311 0.953 no
C31 H312 0.952 no
C31 H313 0.953 no
C32 H321 0.963 no
C32 H322 0.949 no
C32 H323 0.953 no
C33 C34 1.509(2) yes
C33 C35 1.533(3) yes
C33 H331 0.965 no
C34 H341 0.971 no
C34 H342 0.943 no
C34 H343 0.957 no
C35 H351 0.951 no
C35 H352 0.975 no
C35 H353 0.951 no
